data_4069923
loop_
_publ_author_name
'Tanabe, Makoto'
'Hanzawa, Masaya'
'Ishikawa, Naoko'
'Osakada, Kohtaro'

_publ_section_title
;
 Formation and Ring Expansion of Germaplatinacycles via Dehydrogenative
 Ge&#x2212;Ge and Ge&#x2212;Pt Bond-Forming Reactions
;
_journal_issue 20
_journal_name_full Organometallics
_journal_page_first 6014
_journal_paper_doi 10.1021/om900505k
_journal_volume 28
_journal_year 2009
_chemical_formula_moiety 'C42 H46 Ge3 P2 Pt '
_chemical_formula_sum 'C42 H46 Ge3 P2 Pt'
_chemical_formula_weight 1025.63
_space_group_IT_number 14
_symmetry_cell_setting monoclinic
_symmetry_Int_Tables_number 14
_symmetry_space_group_name_Hall '-P 2yn'
_symmetry_space_group_name_H-M 'P 1 21/n 1'
_cell_angle_alpha 90.0000
_cell_angle_beta 102.04(3)
_cell_angle_gamma 90.0000
_cell_formula_units_Z 4
_cell_length_a 17.783(7)
_cell_length_b 15.928(8)
_cell_length_c 15.164(5)
_cell_measurement_reflns_used 24
_cell_measurement_temperature 298.1
_cell_measurement_theta_max 17.2
_cell_measurement_theta_min 15.0
_cell_volume 4201(3)
_computing_cell_refinement WinAFC
_computing_data_collection WinAFC
_computing_data_reduction CrystalStructure
_computing_publication_material 'CrystalStructure 3.8'
_computing_structure_refinement SHELXL
_computing_structure_solution SHELXS97
_diffrn_measured_fraction_theta_full 0.999
_diffrn_measured_fraction_theta_max 0.999
_diffrn_measurement_device_type 'Rigaku AFC7R'
_diffrn_measurement_method \w-2\q
_diffrn_radiation_type 'Mo K\a'
_diffrn_radiation_wavelength 0.71069
_diffrn_reflns_av_R_equivalents 0.051
_diffrn_reflns_limit_h_max 23
_diffrn_reflns_limit_h_min -12
_diffrn_reflns_limit_k_max 20
_diffrn_reflns_limit_k_min 0
_diffrn_reflns_limit_l_max 19
_diffrn_reflns_limit_l_min -19
_diffrn_reflns_number 11456
_diffrn_reflns_theta_full 27.48
_diffrn_reflns_theta_max 27.48
_diffrn_standards_decay_% 0.00
_diffrn_standards_interval_count 0
_diffrn_standards_number 3
_exptl_absorpt_coefficient_mu 5.534
_exptl_absorpt_correction_T_max 0.144
_exptl_absorpt_correction_T_min 0.117
_exptl_absorpt_correction_type psi-scan
_exptl_absorpt_process_details '(North, Phillips & Mathews, 1968)'
_exptl_crystal_colour yellow
_exptl_crystal_density_diffrn 1.622
_exptl_crystal_density_meas 1.500
_exptl_crystal_description prismatic
_exptl_crystal_F_000 2008.00
_exptl_crystal_size_max 0.53
_exptl_crystal_size_mid 0.36
_exptl_crystal_size_min 0.35
_refine_diff_density_max 1.53
_refine_diff_density_min -1.39
_refine_ls_extinction_method none
_refine_ls_goodness_of_fit_ref 1.009
_refine_ls_hydrogen_treatment refall
_refine_ls_number_parameters 434
_refine_ls_number_reflns 9618
_refine_ls_R_factor_all 0.1378
_refine_ls_R_factor_gt 0.0443
_refine_ls_shift/su_max 0.0010
_refine_ls_structure_factor_coef Fsqd
_refine_ls_weighting_details 'w = 1/[\s^2^(Fo^2^)+(0.0578P)^2^+3.5951P] where P=(Fo^2^+2Fc^2^)/3'
_refine_ls_weighting_scheme calc
_refine_ls_wR_factor_gt 0.1097
_refine_ls_wR_factor_ref 0.1416
_reflns_number_gt 5059
_reflns_number_total 9618
_reflns_threshold_expression F^2^>2.0\s(F^2^)
_cod_data_source_file om900505k_si_001.cif
_cod_data_source_block '_complex2'
_cod_original_formula_sum 'C42 H46 Ge3 P2 Pt '
_cod_database_code 4069923

loop_
_symmetry_equiv_pos_site_id
_symmetry_equiv_pos_as_xyz
1 +X,+Y,+Z
2 1/2-X,1/2+Y,1/2-Z
3 -X,-Y,-Z
4 1/2+X,1/2-Y,1/2+Z

loop_
_atom_site_label
_atom_site_type_symbol
_atom_site_fract_x
_atom_site_fract_y
_atom_site_fract_z
_atom_site_U_iso_or_equiv
_atom_site_adp_type
_atom_site_occupancy
_atom_site_symmetry_multiplicity
_atom_site_calc_flag
_atom_site_refinement_flags
Pt1 Pt 0.220524(19) 0.858841(19) 0.93412(2) 0.04101(10) Uani 1.00 1 d .
Ge1 Ge 0.25332(5) 0.73108(6) 0.86025(6) 0.0484(2) Uani 1.00 1 d .
Ge2 Ge 0.15268(5) 0.63563(5) 0.91000(6) 0.0436(2) Uani 1.00 1 d .
Ge3 Ge 0.11683(5) 0.77069(5) 0.96772(6) 0.0402(2) Uani 1.00 1 d .
P1 P 0.19458(15) 0.97283(15) 1.01392(17) 0.0537(6) Uani 1.00 1 d .
P2 P 0.30999(19) 0.94174(18) 0.8893(2) 0.0747(8) Uani 1.00 1 d .
C1 C 0.3557(4) 0.6893(5) 0.9163(6) 0.052(2) Uani 1.00 1 d .
C2 C 0.3921(5) 0.7140(6) 1.0015(7) 0.068(2) Uani 1.00 1 d .
C3 C 0.4619(7) 0.6800(8) 1.0461(9) 0.093(4) Uani 1.00 1 d .
C4 C 0.4983(8) 0.6215(10) 1.0057(14) 0.114(5) Uani 1.00 1 d .
C5 C 0.4651(7) 0.5952(8) 0.9204(12) 0.099(4) Uani 1.00 1 d .
C6 C 0.3953(6) 0.6267(6) 0.8761(8) 0.067(2) Uani 1.00 1 d .
C7 C 0.2540(6) 0.7421(6) 0.7308(6) 0.062(2) Uani 1.00 1 d .
C8 C 0.3202(7) 0.7542(6) 0.6996(8) 0.074(3) Uani 1.00 1 d .
C9 C 0.3208(9) 0.7738(7) 0.6116(9) 0.091(4) Uani 1.00 1 d .
C10 C 0.2517(11) 0.7801(7) 0.5510(9) 0.108(5) Uani 1.00 1 d .
C11 C 0.1864(10) 0.7702(8) 0.5774(9) 0.115(5) Uani 1.00 1 d .
C12 C 0.1852(7) 0.7515(6) 0.6668(8) 0.082(3) Uani 1.00 1 d .
C13 C 0.1963(4) 0.5539(5) 1.0036(5) 0.0437(19) Uani 1.00 1 d .
C14 C 0.2721(5) 0.5243(5) 1.0154(7) 0.063(2) Uani 1.00 1 d .
C15 C 0.3011(6) 0.4666(6) 1.0815(7) 0.070(2) Uani 1.00 1 d .
C16 C 0.2571(8) 0.4360(6) 1.1353(7) 0.078(3) Uani 1.00 1 d .
C17 C 0.1834(7) 0.4622(6) 1.1267(7) 0.079(3) Uani 1.00 1 d .
C18 C 0.1540(6) 0.5215(6) 1.0618(6) 0.071(3) Uani 1.00 1 d .
C19 C 0.0693(4) 0.5726(5) 0.8294(5) 0.0446(19) Uani 1.00 1 d .
C20 C 0.0550(6) 0.4891(6) 0.8439(6) 0.062(2) Uani 1.00 1 d .
C21 C -0.0053(6) 0.4471(6) 0.7907(7) 0.071(2) Uani 1.00 1 d .
C22 C -0.0524(6) 0.4866(7) 0.7224(7) 0.067(2) Uani 1.00 1 d .
C23 C -0.0406(5) 0.5694(6) 0.7040(7) 0.063(2) Uani 1.00 1 d .
C24 C 0.0188(5) 0.6127(6) 0.7582(7) 0.061(2) Uani 1.00 1 d .
C25 C 0.0160(4) 0.8018(5) 0.8917(5) 0.0454(19) Uani 1.00 1 d .
C26 C -0.0498(5) 0.7589(6) 0.8974(7) 0.064(2) Uani 1.00 1 d .
C27 C -0.1181(5) 0.7774(7) 0.8406(8) 0.077(3) Uani 1.00 1 d .
C28 C -0.1228(6) 0.8394(8) 0.7753(9) 0.090(4) Uani 1.00 1 d .
C29 C -0.0596(7) 0.8830(8) 0.7700(7) 0.085(3) Uani 1.00 1 d .
C30 C 0.0105(5) 0.8639(6) 0.8276(6) 0.062(2) Uani 1.00 1 d .
C31 C 0.1018(4) 0.7675(5) 1.0939(5) 0.0452(19) Uani 1.00 1 d .
C32 C 0.0418(5) 0.8060(6) 1.1215(7) 0.064(2) Uani 1.00 1 d .
C33 C 0.0373(7) 0.8074(8) 1.2113(8) 0.087(3) Uani 1.00 1 d .
C34 C 0.0916(7) 0.7677(7) 1.2754(7) 0.080(3) Uani 1.00 1 d .
C35 C 0.1514(6) 0.7302(6) 1.2484(7) 0.069(2) Uani 1.00 1 d .
C36 C 0.1563(5) 0.7296(6) 1.1595(6) 0.055(2) Uani 1.00 1 d .
C37 C 0.0989(6) 1.0139(7) 0.9998(9) 0.093(4) Uani 1.00 1 d .
C38 C 0.2246(7) 0.9599(7) 1.1358(6) 0.085(3) Uani 1.00 1 d .
C39 C 0.2778(8) 0.9789(8) 0.7750(9) 0.119(5) Uani 1.00 1 d .
C40 C 0.4092(6) 0.9102(8) 0.8963(10) 0.110(5) Uani 1.00 1 d .
C41 C 0.2503(8) 1.0608(6) 0.9857(9) 0.100(4) Uani 1.00 1 d .
C42 C 0.3215(8) 1.0339(7) 0.9624(11) 0.115(5) Uani 1.00 1 d .
H1 H 0.3692 0.7552 1.0305 0.081 Uiso 1.00 1 c R
H2 H 0.4837 0.6976 1.1043 0.112 Uiso 1.00 1 c R
H3 H 0.5452 0.5994 1.0354 0.137 Uiso 1.00 1 c R
H4 H 0.4901 0.5555 0.8919 0.119 Uiso 1.00 1 c R
H5 H 0.3736 0.6069 0.8188 0.081 Uiso 1.00 1 c R
H6 H 0.3670 0.7487 0.7400 0.089 Uiso 1.00 1 c R
H7 H 0.3669 0.7827 0.5934 0.109 Uiso 1.00 1 c R
H8 H 0.2512 0.7915 0.4908 0.129 Uiso 1.00 1 c R
H9 H 0.1402 0.7758 0.5356 0.138 Uiso 1.00 1 c R
H10 H 0.1384 0.7452 0.6842 0.098 Uiso 1.00 1 c R
H11 H 0.3034 0.5441 0.9779 0.076 Uiso 1.00 1 c R
H12 H 0.3518 0.4489 1.0886 0.084 Uiso 1.00 1 c R
H13 H 0.2771 0.3964 1.1790 0.094 Uiso 1.00 1 c R
H14 H 0.1528 0.4406 1.1641 0.094 Uiso 1.00 1 c R
H15 H 0.1037 0.5400 1.0575 0.085 Uiso 1.00 1 c R
H16 H 0.0869 0.4606 0.8908 0.075 Uiso 1.00 1 c R
H17 H -0.0136 0.3908 0.8020 0.085 Uiso 1.00 1 c R
H18 H -0.0934 0.4576 0.6873 0.081 Uiso 1.00 1 c R
H19 H -0.0724 0.5960 0.6556 0.076 Uiso 1.00 1 c R
H20 H 0.0256 0.6694 0.7473 0.073 Uiso 1.00 1 c R
H21 H -0.0479 0.7169 0.9404 0.077 Uiso 1.00 1 c R
H22 H -0.1621 0.7480 0.8457 0.092 Uiso 1.00 1 c R
H23 H -0.1693 0.8505 0.7359 0.108 Uiso 1.00 1 c R
H24 H -0.0622 0.9261 0.7280 0.102 Uiso 1.00 1 c R
H25 H 0.0544 0.8937 0.8224 0.075 Uiso 1.00 1 c R
H26 H 0.0034 0.8316 1.0790 0.077 Uiso 1.00 1 c R
H27 H -0.0031 0.8356 1.2286 0.105 Uiso 1.00 1 c R
H28 H 0.0875 0.7666 1.3355 0.096 Uiso 1.00 1 c R
H29 H 0.1898 0.7046 1.2909 0.083 Uiso 1.00 1 c R
H30 H 0.1977 0.7027 1.1430 0.066 Uiso 1.00 1 c R
H31 H 0.0905 1.0550 0.9524 0.111 Uiso 1.00 1 c R
H32 H 0.0925 1.0397 1.0550 0.111 Uiso 1.00 1 c R
H33 H 0.0624 0.9691 0.9845 0.111 Uiso 1.00 1 c R
H34 H 0.1832 0.9358 1.1591 0.102 Uiso 1.00 1 c R
H35 H 0.2378 1.0136 1.1634 0.102 Uiso 1.00 1 c R
H36 H 0.2685 0.9234 1.1490 0.102 Uiso 1.00 1 c R
H37 H 0.2930 0.9397 0.7339 0.143 Uiso 1.00 1 c R
H38 H 0.3004 1.0326 0.7685 0.143 Uiso 1.00 1 c R
H39 H 0.2228 0.9840 0.7618 0.143 Uiso 1.00 1 c R
H40 H 0.4395 0.9263 0.9539 0.132 Uiso 1.00 1 c R
H41 H 0.4290 0.9373 0.8493 0.132 Uiso 1.00 1 c R
H42 H 0.4117 0.8504 0.8894 0.132 Uiso 1.00 1 c R
H43 H 0.2198 1.0913 0.9353 0.120 Uiso 1.00 1 c R
H44 H 0.2618 1.0988 1.0368 0.120 Uiso 1.00 1 c R
H45 H 0.3587 1.0213 1.0173 0.138 Uiso 1.00 1 c R
H46 H 0.3419 1.0797 0.9323 0.138 Uiso 1.00 1 c R

loop_
_atom_site_aniso_label
_atom_site_aniso_U_11
_atom_site_aniso_U_22
_atom_site_aniso_U_33
_atom_site_aniso_U_12
_atom_site_aniso_U_13
_atom_site_aniso_U_23
Pt1 0.04509(18) 0.03532(16) 0.04701(18) -0.00046(16) 0.01965(13) 0.00146(15)
Ge1 0.0483(5) 0.0462(5) 0.0548(5) 0.0056(4) 0.0198(4) -0.0067(4)
Ge2 0.0485(5) 0.0396(4) 0.0448(4) 0.0057(4) 0.0143(4) -0.0001(4)
Ge3 0.0388(4) 0.0388(4) 0.0471(5) 0.0031(3) 0.0179(3) 0.0009(3)
P1 0.0603(15) 0.0449(12) 0.0572(15) 0.0031(11) 0.0152(12) -0.0103(11)
P2 0.087(2) 0.0565(16) 0.095(2) -0.0208(15) 0.0517(18) 0.0014(15)
C1 0.034(4) 0.058(5) 0.065(6) 0.001(4) 0.014(4) 0.009(4)
C2 0.055(6) 0.074(7) 0.072(7) -0.007(5) 0.006(5) 0.008(5)
C3 0.071(8) 0.099(9) 0.100(10) -0.010(7) -0.004(7) 0.035(8)
C4 0.070(9) 0.099(12) 0.169(17) 0.015(8) 0.015(10) 0.058(11)
C5 0.069(8) 0.075(8) 0.169(15) 0.016(7) 0.062(9) 0.024(9)
C6 0.060(6) 0.059(6) 0.089(7) 0.011(5) 0.030(5) 0.015(5)
C7 0.085(7) 0.058(6) 0.045(5) 0.021(5) 0.019(5) -0.003(4)
C8 0.086(7) 0.064(6) 0.080(7) 0.000(6) 0.034(6) -0.003(5)
C9 0.139(12) 0.069(7) 0.082(9) 0.015(8) 0.063(9) 0.005(6)
C10 0.207(18) 0.062(7) 0.063(8) 0.054(9) 0.050(10) 0.017(6)
C11 0.171(16) 0.109(11) 0.061(8) 0.078(11) 0.015(9) 0.009(7)
C12 0.108(9) 0.073(7) 0.068(7) 0.035(6) 0.028(7) -0.002(5)
C13 0.043(4) 0.047(4) 0.039(4) 0.005(3) 0.003(3) 0.001(3)
C14 0.059(6) 0.049(5) 0.078(7) -0.004(4) 0.006(5) 0.011(5)
C15 0.063(6) 0.068(6) 0.075(7) 0.017(5) 0.004(5) 0.013(5)
C16 0.127(11) 0.057(6) 0.047(6) 0.031(7) 0.008(6) -0.001(4)
C17 0.121(10) 0.069(7) 0.060(6) 0.013(7) 0.049(6) 0.021(5)
C18 0.093(8) 0.071(6) 0.059(6) 0.025(6) 0.043(5) 0.013(5)
C19 0.052(5) 0.042(4) 0.040(4) 0.004(4) 0.010(3) -0.001(3)
C20 0.082(7) 0.052(5) 0.051(5) 0.001(5) 0.009(5) -0.008(4)
C21 0.090(8) 0.059(6) 0.066(7) -0.012(6) 0.018(6) -0.016(5)
C22 0.057(6) 0.081(7) 0.064(6) -0.015(5) 0.010(5) -0.018(5)
C23 0.051(5) 0.077(7) 0.062(6) 0.002(5) 0.008(4) -0.004(5)
C24 0.059(6) 0.056(5) 0.071(6) 0.004(4) 0.026(5) -0.005(5)
C25 0.045(4) 0.045(4) 0.048(4) 0.004(3) 0.015(4) -0.011(3)
C26 0.045(5) 0.062(6) 0.085(7) -0.004(4) 0.014(5) -0.003(5)
C27 0.045(6) 0.084(8) 0.098(9) -0.005(5) 0.007(5) -0.025(7)
C28 0.051(6) 0.111(10) 0.090(9) 0.018(6) -0.026(6) -0.027(8)
C29 0.086(8) 0.099(9) 0.060(7) 0.022(7) -0.010(6) -0.001(6)
C30 0.057(5) 0.077(6) 0.052(5) -0.003(5) 0.010(4) 0.002(5)
C31 0.046(4) 0.042(4) 0.052(5) -0.007(3) 0.021(4) -0.003(3)
C32 0.066(6) 0.062(6) 0.071(6) 0.012(5) 0.031(5) -0.004(5)
C33 0.093(9) 0.102(9) 0.085(8) -0.011(7) 0.061(7) -0.032(7)
C34 0.098(9) 0.105(9) 0.041(5) -0.054(7) 0.024(6) -0.025(6)
C35 0.073(7) 0.074(7) 0.058(6) -0.018(5) 0.006(5) 0.006(5)
C36 0.047(5) 0.065(5) 0.054(5) -0.010(4) 0.014(4) -0.003(4)
C37 0.067(7) 0.084(8) 0.117(10) 0.037(6) -0.002(6) -0.041(7)
C38 0.118(10) 0.081(7) 0.054(6) -0.010(7) 0.010(6) -0.021(5)
C39 0.163(15) 0.095(9) 0.118(12) -0.009(9) 0.071(11) 0.042(8)
C40 0.071(8) 0.126(11) 0.146(13) -0.043(8) 0.055(8) -0.020(10)
C41 0.161(14) 0.045(6) 0.100(10) -0.013(7) 0.045(9) -0.015(6)
C42 0.129(12) 0.066(7) 0.173(15) -0.045(8) 0.084(11) -0.032(8)

loop_
_atom_type_symbol
_atom_type_description
_atom_type_scat_dispersion_real
_atom_type_scat_dispersion_imag
_atom_type_scat_source
Ge Ge 0.155 1.800
;
International Tables for Crystallography
(1992, Vol. C, Tables 4.2.6.8 and 6.1.1.4)
;
P P 0.102 0.094
;
International Tables for Crystallography
(1992, Vol. C, Tables 4.2.6.8 and 6.1.1.4)
;
C C 0.003 0.002
;
International Tables for Crystallography
(1992, Vol. C, Tables 4.2.6.8 and 6.1.1.4)
;
H H 0.000 0.000
;
International Tables for Crystallography
(1992, Vol. C, Table 6.1.1.4)
;
Pt Pt -1.703 8.390
;
International Tables for Crystallography
(1992, Vol. C, Tables 4.2.6.8 and 6.1.1.4)
;

loop_
_geom_angle_atom_site_label_1
_geom_angle_atom_site_label_2
_geom_angle_atom_site_label_3
_geom_angle
_geom_angle_publ_flag
Ge1 Pt1 Ge3 83.14(3) yes
Ge1 Pt1 P1 175.29(6) yes
Ge1 Pt1 P2 95.59(8) yes
Ge3 Pt1 P1 95.82(7) yes
Ge3 Pt1 P2 174.53(8) yes
P1 Pt1 P2 85.87(10) yes
Pt1 Ge1 Ge2 96.32(3) yes
Pt1 Ge1 C1 111.8(2) yes
Pt1 Ge1 C7 115.6(2) yes
Ge2 Ge1 C1 108.2(2) yes
Ge2 Ge1 C7 119.5(3) yes
C1 Ge1 C7 105.4(4) yes
Ge1 Ge2 Ge3 80.53(3) yes
Ge1 Ge2 C13 114.2(2) yes
Ge1 Ge2 C19 126.3(2) yes
Ge3 Ge2 C13 114.6(2) yes
Ge3 Ge2 C19 116.5(2) yes
C13 Ge2 C19 104.0(3) yes
Pt1 Ge3 Ge2 99.50(4) yes
Pt1 Ge3 C25 111.3(2) yes
Pt1 Ge3 C31 118.2(2) yes
Ge2 Ge3 C25 106.4(2) yes
Ge2 Ge3 C31 114.7(2) yes
C25 Ge3 C31 106.2(3) yes
Pt1 P1 C37 121.2(3) yes
Pt1 P1 C38 113.5(3) yes
Pt1 P1 C41 108.0(4) yes
C37 P1 C38 103.4(6) yes
C37 P1 C41 103.9(5) yes
C38 P1 C41 105.5(5) yes
Pt1 P2 C39 112.0(5) yes
Pt1 P2 C40 123.6(4) yes
Pt1 P2 C42 106.4(5) yes
C39 P2 C40 104.8(7) yes
C39 P2 C42 107.0(6) yes
C40 P2 C42 101.7(6) yes
Ge1 C1 C2 121.6(7) yes
Ge1 C1 C6 123.3(6) yes
C2 C1 C6 114.9(8) yes
C1 C2 C3 122.8(10) yes
C2 C3 C4 120.7(13) yes
C3 C4 C5 119.1(13) yes
C4 C5 C6 121.1(14) yes
C1 C6 C5 121.4(11) yes
Ge1 C7 C8 122.6(7) yes
Ge1 C7 C12 120.9(9) yes
C8 C7 C12 115.7(10) yes
C7 C8 C9 123.2(11) yes
C8 C9 C10 118.7(15) yes
C9 C10 C11 120.7(13) yes
C10 C11 C12 121.0(13) yes
C7 C12 C11 120.6(13) yes
Ge2 C13 C14 122.6(7) yes
Ge2 C13 C18 121.8(6) yes
C14 C13 C18 115.6(8) yes
C13 C14 C15 121.4(10) yes
C14 C15 C16 120.6(10) yes
C15 C16 C17 120.4(10) yes
C16 C17 C18 119.5(11) yes
C13 C18 C17 122.4(10) yes
Ge2 C19 C20 121.8(6) yes
Ge2 C19 C24 121.2(6) yes
C20 C19 C24 116.8(7) yes
C19 C20 C21 121.5(8) yes
C20 C21 C22 120.6(10) yes
C21 C22 C23 120.6(9) yes
C22 C23 C24 119.3(9) yes
C19 C24 C23 121.1(9) yes
Ge3 C25 C26 121.2(6) yes
Ge3 C25 C30 120.8(6) yes
C26 C25 C30 117.8(7) yes
C25 C26 C27 120.6(10) yes
C26 C27 C28 121.2(10) yes
C27 C28 C29 119.0(10) yes
C28 C29 C30 120.0(11) yes
C25 C30 C29 121.4(10) yes
Ge3 C31 C32 123.5(6) yes
Ge3 C31 C36 119.5(7) yes
C32 C31 C36 116.8(8) yes
C31 C32 C33 121.2(9) yes
C32 C33 C34 121.0(12) yes
C33 C34 C35 118.0(11) yes
C34 C35 C36 121.0(9) yes
C31 C36 C35 122.0(9) yes
P1 C41 C42 112.1(8) yes
P2 C42 C41 113.1(9) yes
C1 C2 H1 118.6 no
C3 C2 H1 118.6 no
C2 C3 H2 119.7 no
C4 C3 H2 119.7 no
C3 C4 H3 120.5 no
C5 C4 H3 120.5 no
C4 C5 H4 119.5 no
C6 C5 H4 119.5 no
C1 C6 H5 119.3 no
C5 C6 H5 119.3 no
C7 C8 H6 118.4 no
C9 C8 H6 118.4 no
C8 C9 H7 120.7 no
C10 C9 H7 120.7 no
C9 C10 H8 119.6 no
C11 C10 H8 119.6 no
C10 C11 H9 119.5 no
C12 C11 H9 119.5 no
C7 C12 H10 119.7 no
C11 C12 H10 119.7 no
C13 C14 H11 119.3 no
C15 C14 H11 119.3 no
C14 C15 H12 119.7 no
C16 C15 H12 119.7 no
C15 C16 H13 119.8 no
C17 C16 H13 119.8 no
C16 C17 H14 120.2 no
C18 C17 H14 120.2 no
C13 C18 H15 118.8 no
C17 C18 H15 118.8 no
C19 C20 H16 119.3 no
C21 C20 H16 119.2 no
C20 C21 H17 119.7 no
C22 C21 H17 119.7 no
C21 C22 H18 119.7 no
C23 C22 H18 119.7 no
C22 C23 H19 120.3 no
C24 C23 H19 120.3 no
C19 C24 H20 119.4 no
C23 C24 H20 119.4 no
C25 C26 H21 119.7 no
C27 C26 H21 119.7 no
C26 C27 H22 119.4 no
C28 C27 H22 119.4 no
C27 C28 H23 120.5 no
C29 C28 H23 120.5 no
C28 C29 H24 120.0 no
C30 C29 H24 120.0 no
C25 C30 H25 119.3 no
C29 C30 H25 119.3 no
C31 C32 H26 119.4 no
C33 C32 H26 119.4 no
C32 C33 H27 119.5 no
C34 C33 H27 119.5 no
C33 C34 H28 121.0 no
C35 C34 H28 121.0 no
C34 C35 H29 119.5 no
C36 C35 H29 119.5 no
C31 C36 H30 119.0 no
C35 C36 H30 119.0 no
P1 C37 H31 109.5 no
P1 C37 H32 109.5 no
P1 C37 H33 109.5 no
H31 C37 H32 109.5 no
H31 C37 H33 109.5 no
H32 C37 H33 109.5 no
P1 C38 H34 109.5 no
P1 C38 H35 109.5 no
P1 C38 H36 109.5 no
H34 C38 H35 109.5 no
H34 C38 H36 109.5 no
H35 C38 H36 109.5 no
P2 C39 H37 109.5 no
P2 C39 H38 109.5 no
P2 C39 H39 109.5 no
H37 C39 H38 109.5 no
H37 C39 H39 109.5 no
H38 C39 H39 109.5 no
P2 C40 H40 109.5 no
P2 C40 H41 109.5 no
P2 C40 H42 109.5 no
H40 C40 H41 109.5 no
H40 C40 H42 109.5 no
H41 C40 H42 109.5 no
P1 C41 H43 109.2 no
P1 C41 H44 109.2 no
C42 C41 H43 109.2 no
C42 C41 H44 109.2 no
H43 C41 H44 107.9 no
P2 C42 H45 109.0 no
P2 C42 H46 109.0 no
C41 C42 H45 109.0 no
C41 C42 H46 109.0 no
H45 C42 H46 107.8 no

loop_
_geom_bond_atom_site_label_1
_geom_bond_atom_site_label_2
_geom_bond_distance
_geom_bond_publ_flag
Pt1 Ge1 2.4513(10) yes
Pt1 Ge3 2.4542(9) yes
Pt1 P1 2.282(2) yes
Pt1 P2 2.278(3) yes
Ge1 Ge2 2.5781(13) yes
Ge1 C1 1.957(8) yes
Ge1 C7 1.973(10) yes
Ge2 Ge3 2.4563(11) yes
Ge2 C13 1.963(7) yes
Ge2 C19 1.987(7) yes
Ge3 C25 1.982(7) yes
Ge3 C31 1.986(9) yes
P1 C37 1.794(11) yes
P1 C38 1.826(10) yes
P1 C41 1.818(13) yes
P2 C39 1.808(14) yes
P2 C40 1.817(12) yes
P2 C42 1.825(14) yes
C1 C2 1.376(13) yes
C1 C6 1.430(14) yes
C2 C3 1.394(15) yes
C3 C4 1.35(2) yes
C4 C5 1.37(2) yes
C5 C6 1.376(16) yes
C7 C8 1.371(18) yes
C7 C12 1.401(15) yes
C8 C9 1.372(19) yes
C9 C10 1.38(2) yes
C10 C11 1.31(2) yes
C11 C12 1.393(19) yes
C13 C14 1.403(13) yes
C13 C18 1.375(14) yes
C14 C15 1.377(14) yes
C15 C16 1.336(18) yes
C16 C17 1.355(19) yes
C17 C18 1.385(14) yes
C19 C20 1.380(12) yes
C19 C24 1.405(12) yes
C20 C21 1.374(14) yes
C21 C22 1.345(14) yes
C22 C23 1.372(15) yes
C23 C24 1.381(13) yes
C25 C26 1.373(13) yes
C25 C30 1.376(13) yes
C26 C27 1.366(13) yes
C27 C28 1.388(18) yes
C28 C29 1.339(18) yes
C29 C30 1.398(14) yes
C31 C32 1.371(14) yes
C31 C36 1.375(11) yes
C32 C33 1.381(17) yes
C33 C34 1.372(16) yes
C34 C35 1.356(18) yes
C35 C36 1.368(14) yes
C41 C42 1.45(2) yes
C2 H1 0.930 no
C3 H2 0.930 no
C4 H3 0.930 no
C5 H4 0.930 no
C6 H5 0.930 no
C8 H6 0.930 no
C9 H7 0.930 no
C10 H8 0.930 no
C11 H9 0.930 no
C12 H10 0.930 no
C14 H11 0.930 no
C15 H12 0.930 no
C16 H13 0.930 no
C17 H14 0.930 no
C18 H15 0.930 no
C20 H16 0.930 no
C21 H17 0.930 no
C22 H18 0.930 no
C23 H19 0.930 no
C24 H20 0.930 no
C26 H21 0.930 no
C27 H22 0.930 no
C28 H23 0.930 no
C29 H24 0.930 no
C30 H25 0.930 no
C32 H26 0.930 no
C33 H27 0.930 no
C34 H28 0.930 no
C35 H29 0.930 no
C36 H30 0.930 no
C37 H31 0.960 no
C37 H32 0.960 no
C37 H33 0.960 no
C38 H34 0.960 no
C38 H35 0.960 no
C38 H36 0.960 no
C39 H37 0.960 no
C39 H38 0.960 no
C39 H39 0.960 no
C40 H40 0.960 no
C40 H41 0.960 no
C40 H42 0.960 no
C41 H43 0.970 no
C41 H44 0.970 no
C42 H45 0.970 no
C42 H46 0.970 no
